data_4116039
loop_
_publ_author_name
'Justine P. Roth'
'Scott Lovell'
'James M. Mayer'

_publ_contact_author
;
James M. Mayer
Departement of Chemistry
University of Washington
Box 351700
Seattle
WA 98195-1700
USA
;
_publ_contact_author_email mayer@chem.washington.edu
_publ_contact_author_fax '(206) 865-8665'
_publ_contact_author_phone '(206) 543-2083'
_publ_section_title
;
 Intrinsic Barriers for Electron and Hydrogen Atom Transfer Reactions of
 Biomimetic Iron Complexes
;
_journal_name_full 'Journal of the American Chemical Society'
_journal_page_first 5486
_journal_page_last 5498
_journal_paper_doi 10.1021/ja9941328
_journal_volume 122
_journal_year 2000
_chemical_formula_moiety 'C18 H30 Cl2 Fe N12 O8'
_chemical_formula_sum 'C18 H30 Cl2 Fe N12 O8'
_chemical_formula_weight 669.29
_chemical_name_systematic
; 
 ? 
;
_space_group_IT_number 15
_symmetry_cell_setting monoclinic
_symmetry_space_group_name_Hall '-C 2yc'
_symmetry_space_group_name_H-M 'C 1 2/c 1'
_atom_sites_solution_hydrogens geom
_atom_sites_solution_primary direct
_atom_sites_solution_secondary difmap
_audit_creation_method SHELXL-97
_cell_angle_alpha 90.00
_cell_angle_beta 108.5820(2)
_cell_angle_gamma 90.00
_cell_formula_units_Z 4
_cell_length_a 13.3079(3)
_cell_length_b 13.5922(4)
_cell_length_c 16.1716(4)
_cell_measurement_reflns_used 428
_cell_measurement_temperature 300(2)
_cell_volume 2772.68(12)
_computing_cell_refinement 'HKL SCALEPACK'
_computing_data_collection KappaCCD
_computing_data_reduction DENZO
_computing_molecular_graphics 'maXus, Zortep'
_computing_publication_material 'SHELXL-97 (Sheldrick, 1997)'
_computing_structure_refinement 'SHELXL-97 (Sheldrick, 1997)'
_computing_structure_solution SIR92
_diffrn_ambient_temperature 300(2)
_diffrn_measured_fraction_theta_full 0.438
_diffrn_measured_fraction_theta_max 0.438
_diffrn_measurement_device_type 'Nonius KappaCCD'
_diffrn_measurement_method '\w scans'
_diffrn_radiation_monochromator graphite
_diffrn_radiation_source 'fine-focus sealed tube'
_diffrn_radiation_type MoK\a
_diffrn_radiation_wavelength 0.71070
_diffrn_reflns_av_R_equivalents 0.032
_diffrn_reflns_av_sigmaI/netI 0.0513
_diffrn_reflns_limit_h_max 16
_diffrn_reflns_limit_h_min -16
_diffrn_reflns_limit_k_max 18
_diffrn_reflns_limit_k_min -18
_diffrn_reflns_limit_l_max 21
_diffrn_reflns_limit_l_min -21
_diffrn_reflns_number 47314
_diffrn_reflns_theta_full 28.28
_diffrn_reflns_theta_max 28.28
_diffrn_reflns_theta_min 2.66
_exptl_absorpt_coefficient_mu 0.803
_exptl_absorpt_correction_T_max 0.915
_exptl_absorpt_correction_T_min 0.903
_exptl_absorpt_correction_type scalepack
_exptl_crystal_colour red
_exptl_crystal_density_diffrn 1.603
_exptl_crystal_description plate
_exptl_crystal_F_000 1384
_exptl_crystal_size_max 0.38
_exptl_crystal_size_mid 0.23
_exptl_crystal_size_min 0.16
_refine_diff_density_max 0.720
_refine_diff_density_min -0.728
_refine_diff_density_rms 0.079
_refine_ls_extinction_method none
_refine_ls_goodness_of_fit_ref 1.096
_refine_ls_hydrogen_treatment mixed
_refine_ls_matrix_type full
_refine_ls_number_parameters 195
_refine_ls_number_reflns 3147
_refine_ls_number_restraints 0
_refine_ls_restrained_S_all 1.096
_refine_ls_R_factor_all 0.0988
_refine_ls_R_factor_gt 0.0742
_refine_ls_shift/su_max 0.000
_refine_ls_shift/su_mean 0.000
_refine_ls_structure_factor_coef Fsqd
_refine_ls_weighting_details 'w=1/[\s^2^(Fo^2^)+(0.1202P)^2^+4.7185P] where P=(Fo^2^+2Fc^2^)/3'
_refine_ls_weighting_scheme calc
_refine_ls_wR_factor_gt 0.2144
_refine_ls_wR_factor_ref 0.2315
_reflns_number_gt 2074
_reflns_number_total 3147
_reflns_threshold_expression >2sigma(I)
_cod_data_source_file ja9941328_1.cif
_cod_data_source_block shelxl
_cod_depositor_comments
;
The following automatic conversions were performed:

'_refine_ls_weighting_scheme' value 'calc
w=1/[\s^2^(Fo^2^)+(0.1202P)^2^+4.7185P] where P=(Fo^2^+2Fc^2^)/3' was
changed to 'calc'. New tag '_refine_ls_weighting_details' was
created. The value of the new tag was set to
'w=1/[\s^2^(Fo^2^)+(0.1202P)^2^+4.7185P] where P=(Fo^2^+2Fc^2^)/3'.

Automatic conversion script
Id: cif_fix_values 3143 2015-03-26 13:38:13Z robertas 
;
_cod_database_code 4116039

loop_
_symmetry_equiv_pos_as_xyz
'x, y, z'
'-x, y, -z+1/2'
'x+1/2, y+1/2, z'
'-x+1/2, y+1/2, -z+1/2'
'-x, -y, -z'
'x, -y, z-1/2'
'-x+1/2, -y+1/2, -z'
'x+1/2, -y+1/2, z-1/2'

loop_
_atom_site_label
_atom_site_type_symbol
_atom_site_fract_x
_atom_site_fract_y
_atom_site_fract_z
_atom_site_U_iso_or_equiv
_atom_site_adp_type
_atom_site_occupancy
_atom_site_calc_flag
_atom_site_refinement_flags
C3 C 0.9279(3) 0.0039(3) 0.6011(3) 0.0569(9) Uani 1 d .
C1 C 1.0923(3) -0.0529(3) 0.6601(3) 0.0728(11) Uani 1 d .
H1A H 1.1549 -0.0183 0.6472 0.080 Uiso 1 d R
H1B H 1.1023 -0.0912 0.7215 0.080 Uiso 1 d R
C2 C 1.0318(4) -0.1243(3) 0.5887(4) 0.0773(13) Uani 1 d .
H2A H 1.0202 -0.1902 0.6137 0.085 Uiso 1 d R
H2B H 1.0658 -0.1359 0.5363 0.085 Uiso 1 d R
C6 C 0.8360(3) 0.0680(3) 0.5926(3) 0.0560(9) Uani 1 d .
C4 C 0.7412(3) 0.1861(3) 0.6281(3) 0.0733(11) Uani 1 d .
H4A H 0.7029 0.1778 0.6774 0.081 Uiso 1 d R
H4B H 0.7599 0.2672 0.6205 0.081 Uiso 1 d R
C5 C 0.6745(4) 0.1422(3) 0.5402(4) 0.0759(12) Uani 1 d .
H5A H 0.6164 0.1014 0.5539 0.083 Uiso 1 d R
H5B H 0.6438 0.1924 0.4820 0.083 Uiso 1 d R
C9 C 0.9714(4) 0.3460(3) 0.7823(3) 0.0640(10) Uani 1 d .
C8 C 0.8818(5) 0.3953(4) 0.8725(4) 0.0867(15) Uani 1 d .
H8A H 0.9193 0.4373 0.9326 0.095 Uiso 1 d R
H8B H 0.8004 0.4242 0.8469 0.095 Uiso 1 d R
C7 C 0.8961(4) 0.2838(3) 0.8746(3) 0.0703(11) Uani 1 d .
H9A H 0.8340 0.2477 0.8548 0.077 Uiso 1 d R
H9B H 0.9358 0.2561 0.9433 0.077 Uiso 1 d R
N1 N 1.0151(2) 0.0252(2) 0.6604(2) 0.0592(8) Uani 1 d .
N2 N 0.9284(3) -0.0756(3) 0.5520(3) 0.0773(11) Uani 1 d .
H2 H 0.8795 -0.1015 0.5243 0.085 Uiso 1 d R
N3 N 0.8403(3) 0.1268(2) 0.6546(2) 0.0618(8) Uani 1 d .
N4 N 0.7495(3) 0.0741(3) 0.5218(3) 0.0768(10) Uani 1 d .
H4 H 0.7306 0.0311 0.4725 0.085 Uiso 1 d R
N5 N 0.9549(3) 0.2643(2) 0.8132(2) 0.0600(8) Uani 1 d .
N6 N 0.9636(8) 0.4255(6) 0.8287(6) 0.074(2) Uani 0.50 d P
H6 H 0.9915 0.4995 0.8255 0.082 Uiso 1 d R
N6A N 0.9010(8) 0.4207(7) 0.7905(7) 0.074(2) Uani 0.50 d P
Cl1 Cl 0.63280(9) 0.14616(11) 0.87413(8) 0.0836(4) Uani 1 d .
O1 O 0.5351(4) 0.1290(3) 0.8883(4) 0.1248(17) Uani 1 d .
O2 O 0.7110(5) 0.1439(6) 0.9530(4) 0.199(4) Uani 1 d .
O3 O 0.6333(4) 0.2371(5) 0.8326(5) 0.166(3) Uani 1 d .
O4 O 0.6577(7) 0.0729(6) 0.8297(7) 0.230(4) Uani 1 d .
Fe1 Fe 1.0000 0.13899(5) 0.7500 0.0591(3) Uani 1 d S

loop_
_atom_site_aniso_label
_atom_site_aniso_U_11
_atom_site_aniso_U_22
_atom_site_aniso_U_33
_atom_site_aniso_U_23
_atom_site_aniso_U_13
_atom_site_aniso_U_12
C3 0.0539(19) 0.0460(18) 0.079(2) 0.0004(16) 0.0332(18) 0.0020(15)
C1 0.059(2) 0.062(2) 0.099(3) -0.012(2) 0.028(2) 0.0102(18)
C2 0.065(3) 0.056(2) 0.117(4) -0.013(2) 0.038(3) 0.0080(19)
C6 0.0524(19) 0.0462(17) 0.078(2) 0.0017(16) 0.0329(18) 0.0009(15)
C4 0.065(2) 0.068(3) 0.098(3) 0.003(2) 0.040(2) 0.019(2)
C5 0.055(2) 0.080(3) 0.098(3) 0.008(2) 0.032(2) 0.014(2)
C9 0.088(3) 0.0473(19) 0.072(2) 0.0006(16) 0.047(2) 0.0030(18)
C8 0.116(4) 0.076(3) 0.092(3) 0.002(3) 0.066(3) 0.022(3)
C7 0.073(3) 0.072(3) 0.081(3) -0.004(2) 0.046(2) -0.004(2)
N1 0.0532(17) 0.0463(15) 0.084(2) -0.0045(14) 0.0298(16) 0.0042(13)
N2 0.0595(19) 0.068(2) 0.104(3) -0.028(2) 0.0251(19) 0.0014(16)
N3 0.0566(18) 0.0532(17) 0.081(2) 0.0054(15) 0.0303(16) 0.0126(13)
N4 0.0538(19) 0.085(3) 0.091(3) -0.009(2) 0.0218(18) 0.0131(17)
N5 0.0692(19) 0.0504(16) 0.074(2) -0.0003(14) 0.0422(17) -0.0029(14)
N6 0.111(7) 0.046(4) 0.089(7) -0.005(4) 0.065(6) 0.003(5)
N6A 0.092(6) 0.061(5) 0.088(7) 0.002(4) 0.052(5) 0.014(5)
Cl1 0.0523(6) 0.1170(11) 0.0841(8) 0.0087(7) 0.0254(5) 0.0057(6)
O1 0.088(3) 0.125(4) 0.187(5) 0.012(3) 0.079(3) -0.005(2)
O2 0.112(4) 0.291(9) 0.147(5) 0.085(5) -0.023(4) -0.049(5)
O3 0.114(4) 0.166(5) 0.237(6) 0.120(5) 0.082(4) 0.027(3)
O4 0.203(8) 0.217(8) 0.330(11) -0.105(8) 0.168(8) -0.016(6)
Fe1 0.0665(5) 0.0440(4) 0.0761(6) 0.000 0.0359(4) 0.000

loop_
_atom_type_symbol
_atom_type_description
_atom_type_scat_dispersion_real
_atom_type_scat_dispersion_imag
_atom_type_scat_source
C C 0.0033 0.0016 'International Tables Vol C Tables 4.2.6.8 and 6.1.1.4'
H H 0.0000 0.0000 'International Tables Vol C Tables 4.2.6.8 and 6.1.1.4'
N N 0.0061 0.0033 'International Tables Vol C Tables 4.2.6.8 and 6.1.1.4'
Fe Fe 0.3463 0.8444 'International Tables Vol C Tables 4.2.6.8 and 6.1.1.4'
Cl Cl 0.1484 0.1585 'International Tables Vol C Tables 4.2.6.8 and 6.1.1.4'
O O 0.0106 0.0060 'International Tables Vol C Tables 4.2.6.8 and 6.1.1.4'

loop_
_geom_angle_atom_site_label_1
_geom_angle_atom_site_label_2
_geom_angle_atom_site_label_3
_geom_angle
_geom_angle_site_symmetry_1
_geom_angle_site_symmetry_3
N1 C3 N2 116.8(3) . .
N1 C3 C6 117.7(3) . .
N2 C3 C6 125.5(4) . .
N1 C1 C2 105.0(3) . .
N1 C1 H1A 106.2 . .
C2 C1 H1A 113.6 . .
N1 C1 H1B 102.9 . .
C2 C1 H1B 105.5 . .
H1A C1 H1B 121.9 . .
N2 C2 C1 102.6(3) . .
N2 C2 H2A 108.5 . .
C1 C2 H2A 111.7 . .
N2 C2 H2B 108.6 . .
C1 C2 H2B 115.5 . .
H2A C2 H2B 109.6 . .
N3 C6 N4 116.4(3) . .
N3 C6 C3 118.1(4) . .
N4 C6 C3 125.3(4) . .
N3 C4 C5 104.7(3) . .
N3 C4 H4A 108.3 . .
C5 C4 H4A 111.9 . .
N3 C4 H4B 110.5 . .
C5 C4 H4B 110.9 . .
H4A C4 H4B 110.5 . .
N4 C5 C4 101.8(4) . .
N4 C5 H5A 108.1 . .
C4 C5 H5A 105.2 . .
N4 C5 H5B 107.6 . .
C4 C5 H5B 119.0 . .
H5A C5 H5B 114.0 . .
N5 C9 N6 115.7(5) . .
N5 C9 N6A 113.0(5) . .
N6 C9 N6A 36.5(5) . .
N5 C9 C9 118.2(2) . 2_756
N6 C9 C9 123.1(4) . 2_756
N6A C9 C9 124.9(5) . 2_756
N6A C8 C7 101.4(5) . .
N6A C8 N6 33.5(4) . .
C7 C8 N6 100.1(4) . .
N6A C8 H8A 121.0 . .
C7 C8 H8A 118.5 . .
N6 C8 H8A 94.6 . .
N6A C8 H8B 90.6 . .
C7 C8 H8B 117.6 . .
N6 C8 H8B 119.3 . .
H8A C8 H8B 105.2 . .
N5 C7 C8 104.6(3) . .
N5 C7 H9A 106.2 . .
C8 C7 H9A 115.3 . .
N5 C7 H9B 114.8 . .
C8 C7 H9B 111.6 . .
H9A C7 H9B 104.4 . .
C3 N1 C1 107.5(3) . .
C3 N1 Fe1 113.9(2) . .
C1 N1 Fe1 136.5(3) . .
C3 N2 C2 107.7(4) . .
C3 N2 H2 124.4 . .
C2 N2 H2 123.5 . .
C6 N3 C4 107.5(4) . .
C6 N3 Fe1 113.1(3) . .
C4 N3 Fe1 137.0(3) . .
C6 N4 C5 108.8(4) . .
C6 N4 H4 126.9 . .
C5 N4 H4 122.9 . .
C9 N5 C7 107.7(3) . .
C9 N5 Fe1 113.3(2) . .
C7 N5 Fe1 138.3(3) . .
N6A N6 C9 76.6(10) . .
N6A N6 C8 69.3(11) . .
C9 N6 C8 103.7(6) . .
N6A N6 H6 107.6 . .
C9 N6 H6 129.5 . .
C8 N6 H6 125.3 . .
N6 N6A C9 66.8(9) . .
N6 N6A C8 77.2(11) . .
C9 N6A C8 103.1(6) . .
O4 Cl1 O2 103.9(6) . .
O4 Cl1 O3 111.1(6) . .
O2 Cl1 O3 110.3(4) . .
O4 Cl1 O1 111.4(4) . .
O2 Cl1 O1 108.2(4) . .
O3 Cl1 O1 111.6(3) . .
N5 Fe1 N5 76.36(16) . 2_756
N5 Fe1 N1 98.45(12) . 2_756
N5 Fe1 N1 166.57(13) 2_756 2_756
N5 Fe1 N1 166.57(13) . .
N5 Fe1 N1 98.45(12) 2_756 .
N1 Fe1 N1 89.17(17) 2_756 .
N5 Fe1 N3 94.55(13) . 2_756
N5 Fe1 N3 92.24(12) 2_756 2_756
N1 Fe1 N3 75.67(12) 2_756 2_756
N1 Fe1 N3 98.06(12) . 2_756
N5 Fe1 N3 92.24(12) . .
N5 Fe1 N3 94.55(13) 2_756 .
N1 Fe1 N3 98.05(12) 2_756 .
N1 Fe1 N3 75.67(12) . .
N3 Fe1 N3 171.36(16) 2_756 .

loop_
_geom_bond_atom_site_label_1
_geom_bond_atom_site_label_2
_geom_bond_distance
_geom_bond_site_symmetry_2
C3 N1 1.280(5) .
C3 N2 1.342(5) .
C3 C6 1.471(5) .
C1 N1 1.478(5) .
C1 C2 1.527(6) .
C1 H1A 1.0341 .
C1 H1B 1.0911 .
C2 N2 1.471(6) .
C2 H2A 1.0146 .
C2 H2B 1.0918 .
C6 N3 1.270(5) .
C6 N4 1.343(5) .
C4 N3 1.487(5) .
C4 C5 1.537(7) .
C4 H4A 1.0803 .
C4 H4B 1.1453 .
C5 N4 1.460(5) .
C5 H5A 1.0314 .
C5 H5B 1.1284 .
C9 N5 1.265(5) .
C9 N6 1.338(9) .
C9 N6A 1.416(10) .
C9 C9 1.477(7) 2_756
C8 N6A 1.469(11) .
C8 C7 1.526(7) .
C8 N6 1.531(10) .
C8 H8A 1.1002 .
C8 H8B 1.1015 .
C7 N5 1.473(5) .
C7 H9A 0.9261 .
C7 H9B 1.1319 .
N1 Fe1 2.172(3) .
N2 H2 0.7499 .
N3 Fe1 2.198(4) .
N4 H4 0.9553 .
N5 Fe1 2.167(3) .
N6 N6A 0.866(11) .
N6 H6 1.0791 .
Cl1 O4 1.330(7) .
Cl1 O2 1.366(6) .
Cl1 O3 1.407(5) .
Cl1 O1 1.409(4) .
Fe1 N5 2.167(3) 2_756
Fe1 N1 2.172(3) 2_756
Fe1 N3 2.198(4) 2_756

loop_
_geom_hbond_atom_site_label_D
_geom_hbond_atom_site_label_H
_geom_hbond_atom_site_label_A
_geom_hbond_distance_DH
_geom_hbond_distance_HA
_geom_hbond_distance_DA
_geom_hbond_angle_DHA
_geom_hbond_site_symmetry_A
N2 H2 O2 0.75 2.25 2.974(7) 164.1 6
N4 H4 O2 0.96 2.40 3.149(8) 134.7 6
N6 H6 O1 1.08 2.02 2.984(10) 146.7 3

loop_
_geom_torsion_atom_site_label_1
_geom_torsion_atom_site_label_2
_geom_torsion_atom_site_label_3
_geom_torsion_atom_site_label_4
_geom_torsion
_geom_torsion_site_symmetry_1
_geom_torsion_site_symmetry_4
N1 C1 C2 N2 3.6(5) . .
N1 C3 C6 N3 -14.9(5) . .
N2 C3 C6 N3 164.9(4) . .
N1 C3 C6 N4 160.7(4) . .
N2 C3 C6 N4 -19.5(6) . .
N3 C4 C5 N4 -8.0(5) . .
N6A C8 C7 N5 18.4(6) . .
N6 C8 C7 N5 -15.7(6) . .
N2 C3 N1 C1 -3.8(5) . .
C6 C3 N1 C1 176.1(3) . .
N2 C3 N1 Fe1 -170.2(3) . .
C6 C3 N1 Fe1 9.6(4) . .
C2 C1 N1 C3 -0.3(5) . .
C2 C1 N1 Fe1 161.6(3) . .
N1 C3 N2 C2 6.3(5) . .
C6 C3 N2 C2 -173.5(4) . .
C1 C2 N2 C3 -5.6(5) . .
N4 C6 N3 C4 1.0(5) . .
C3 C6 N3 C4 177.1(3) . .
N4 C6 N3 Fe1 -164.4(3) . .
C3 C6 N3 Fe1 11.6(4) . .
C5 C4 N3 C6 4.7(5) . .
C5 C4 N3 Fe1 165.0(3) . .
N3 C6 N4 C5 -6.8(5) . .
C3 C6 N4 C5 177.5(4) . .
C4 C5 N4 C6 8.8(5) . .
N6 C9 N5 C7 19.5(8) . .
N6A C9 N5 C7 -20.6(7) . .
C9 C9 N5 C7 -179.3(5) 2_756 .
N6 C9 N5 Fe1 -168.2(6) . .
N6A C9 N5 Fe1 151.7(5) . .
C9 C9 N5 Fe1 -7.0(7) 2_756 .
C8 C7 N5 C9 0.1(5) . .
C8 C7 N5 Fe1 -169.2(4) . .
N5 C9 N6 N6A -94.5(11) . .
C9 C9 N6 N6A 105.4(12) 2_756 .
N5 C9 N6 C8 -30.0(9) . .
N6A C9 N6 C8 64.4(10) . .
C9 C9 N6 C8 169.8(6) 2_756 .
C7 C8 N6 N6A 95.5(11) . .
N6A C8 N6 C9 -69.7(10) . .
C7 C8 N6 C9 25.8(7) . .
C8 N6 N6A C9 -110.5(4) . .
C9 N6 N6A C8 110.5(4) . .
N5 C9 N6A N6 102.7(11) . .
C9 C9 N6A N6 -100.3(12) 2_756 .
N5 C9 N6A C8 33.0(8) . .
N6 C9 N6A C8 -69.7(10) . .
C9 C9 N6A C8 -170.0(6) 2_756 .
C7 C8 N6A N6 -91.0(10) . .
C7 C8 N6A C9 -28.9(7) . .
N6 C8 N6A C9 62.2(9) . .
C9 N5 Fe1 N5 2.6(3) . 2_756
C7 N5 Fe1 N5 171.5(5) . 2_756
C9 N5 Fe1 N1 170.0(3) . 2_756
C7 N5 Fe1 N1 -21.1(4) . 2_756
C9 N5 Fe1 N1 -66.0(6) . .
C7 N5 Fe1 N1 102.9(6) . .
C9 N5 Fe1 N3 93.8(3) . 2_756
C7 N5 Fe1 N3 -97.3(4) . 2_756
C9 N5 Fe1 N3 -91.5(3) . .
C7 N5 Fe1 N3 77.4(4) . .
C3 N1 Fe1 N5 -29.3(6) . .
C1 N1 Fe1 N5 169.7(5) . .
C3 N1 Fe1 N5 -95.4(3) . 2_756
C1 N1 Fe1 N5 103.5(4) . 2_756
C3 N1 Fe1 N1 95.7(3) . 2_756
C1 N1 Fe1 N1 -65.4(4) . 2_756
C3 N1 Fe1 N3 171.1(3) . 2_756
C1 N1 Fe1 N3 10.0(4) . 2_756
C3 N1 Fe1 N3 -2.9(3) . .
C1 N1 Fe1 N3 -163.9(4) . .
C6 N3 Fe1 N5 169.1(3) . .
C4 N3 Fe1 N5 9.6(4) . .
C6 N3 Fe1 N5 92.6(3) . 2_756
C4 N3 Fe1 N5 -66.9(4) . 2_756
C6 N3 Fe1 N1 -92.1(3) . 2_756
C4 N3 Fe1 N1 108.4(4) . 2_756
C6 N3 Fe1 N1 -5.0(3) . .
C4 N3 Fe1 N1 -164.5(4) . .
C6 N3 Fe1 N3 -49.1(3) . 2_756
C4 N3 Fe1 N3 151.4(4) . 2_756
